data_7106519
loop_
_publ_author_name
'Lukas Zophel'
'Dirk Beckmann'
'Volker Enkelmann'
'Dennis Chercka'
'Ralph Rieger'
'Klaus Mullen'

_publ_section_title
;
 Asymmetric pyrene derivatives for organic field-effect transistors
;
_journal_name_full Chem.Commun.
_journal_page_first 6960
_journal_paper_doi 10.1039/c1cc11827g
_journal_volume 47
_journal_year 2011
_chemical_formula_moiety 'C26 H16 O2 S2'
_chemical_formula_sum 'C26 H16 O2 S2'
_chemical_formula_weight 424.54
_space_group_IT_number 15
_symmetry_cell_setting monoclinic
_symmetry_space_group_name_Hall '-C 2yc'
_symmetry_space_group_name_H-M 'C 1 2/c 1'
_atom_sites_solution_hydrogens geom
_atom_sites_solution_primary direct
_audit_creation_date 10-04-28
_audit_creation_method CRYSTALS_ver_12.84
_cell_angle_alpha 90
_cell_angle_beta 101.0025(15)
_cell_angle_gamma 90
_cell_formula_units_Z 8
_cell_length_a 46.7200(10)
_cell_length_b 4.29240(10)
_cell_length_c 18.9060(7)
_cell_measurement_reflns_used 0
_cell_measurement_temperature 120
_cell_measurement_theta_max 0
_cell_measurement_theta_min 0
_cell_volume 3721.74(18)
_computing_cell_refinement 'DENZO/SCALEPACK (Otwinowski & Minor, 1997)'
_computing_data_collection 'COLLECT (Nonius, 1997-2001).'
_computing_data_reduction 'DENZO/SCALEPACK (Otwinowski & Minor, 1997)'
_computing_molecular_graphics 'CAMERON (Watkin et al., 1996)'
_computing_publication_material 'CRYSTALS (Betteridge et al., 2003)'
_computing_structure_refinement 'CRYSTALS (Betteridge et al., 2003)'
_computing_structure_solution 'SHELXS 86 (Sheldrick, 1986)'
_diffrn_ambient_temperature 120
_diffrn_measured_fraction_theta_full 0.992
_diffrn_measured_fraction_theta_max 0.990
_diffrn_measurement_device_type 'Nonius KappaCCD'
_diffrn_measurement_method '\f & \w scans'
_diffrn_radiation_monochromator graphite
_diffrn_radiation_type 'Mo K\a'
_diffrn_radiation_wavelength 0.71073
_diffrn_reflns_av_R_equivalents 0.055
_diffrn_reflns_limit_h_max 62
_diffrn_reflns_limit_h_min -64
_diffrn_reflns_limit_k_max 5
_diffrn_reflns_limit_k_min -5
_diffrn_reflns_limit_l_max 26
_diffrn_reflns_limit_l_min -19
_diffrn_reflns_number 16633
_diffrn_reflns_theta_full 25.112
_diffrn_reflns_theta_max 29.544
_diffrn_reflns_theta_min 0.888
_diffrn_standards_number 0
_exptl_absorpt_coefficient_mu 0.309
_exptl_absorpt_correction_T_max 0.95
_exptl_absorpt_correction_T_min 0.83
_exptl_absorpt_correction_type multi-scan
_exptl_absorpt_process_details 'SORTAV (Blessing)'
_exptl_crystal_colour yellow
_exptl_crystal_density_diffrn 1.515
_exptl_crystal_description needle
_exptl_crystal_F_000 1760
_exptl_crystal_size_max 0.43
_exptl_crystal_size_mid 0.19
_exptl_crystal_size_min 0.15
_refine_diff_density_max 0.41
_refine_diff_density_min -0.31
_refine_ls_extinction_method None
_refine_ls_goodness_of_fit_ref 1.0965
_refine_ls_hydrogen_treatment constr
_refine_ls_matrix_type full
_refine_ls_number_parameters 271
_refine_ls_number_reflns 3476
_refine_ls_number_restraints 0
_refine_ls_R_factor_all 0.0631
_refine_ls_R_factor_gt 0.0395
_refine_ls_shift/su_max 0.000590
_refine_ls_structure_factor_coef F
_refine_ls_weighting_details
;
Method, part 1, Chebychev polynomial, (Watkin, 1994, Prince, 1982)
[weight] = 1.0/[A~0~*T~0~(x)+A~1~*T~1~(x) ... +A~n-1~]*T~n-1~(x)]
where A~i~ are the Chebychev coefficients listed below and x= Fcalc/Fmax
Method = Robust Weighting (Prince, 1982)
W = [weight] * [1-(deltaF/6*sigmaF)^2^]^2^
A~i~ are:
2.06 0.708 1.67
;
_refine_ls_weighting_scheme calc
_refine_ls_wR_factor_all 0.0491
_refine_ls_wR_factor_gt 0.0464
_refine_ls_wR_factor_ref 0.0464
_reflns_limit_h_max 62
_reflns_limit_h_min -64
_reflns_limit_k_max 5
_reflns_limit_k_min 0
_reflns_limit_l_max 26
_reflns_limit_l_min 0
_reflns_number_gt 3476
_reflns_number_total 5130
_reflns_threshold_expression I>3.0\s(I)
_cod_data_source_file c1cc11827g.txt
_cod_data_source_block zokond
_cod_original_sg_symbol_H-M 'C 1 2/c 1 '
_cod_database_code 7106519

loop_
_symmetry_equiv_pos_as_xyz
x,y,z
-x,-y,-z
x+1/2,y+1/2,z
-x+1/2,-y+1/2,-z
-x,y,-z+1/2
x,-y,z+1/2
-x+1/2,y+1/2,-z+1/2
x+1/2,-y+1/2,z+1/2

loop_
_atom_site_label
_atom_site_type_symbol
_atom_site_fract_x
_atom_site_fract_y
_atom_site_fract_z
_atom_site_U_iso_or_equiv
_atom_site_occupancy
_atom_site_adp_type
_atom_site_refinement_flags_posn
_atom_site_refinement_flags_adp
_atom_site_refinement_flags_occupancy
_atom_site_disorder_assembly
_atom_site_disorder_group
_atom_site_attached_hydrogens
S1 S 0.211333(9) 0.08944(12) 0.26560(2) 0.0282 1.0000 Uani . . . . . .
S2 S 0.151619(10) 0.77071(12) 0.48905(2) 0.0285 1.0000 Uani . . . . . .
O29 O 0.04662(3) 0.1211(3) 0.06670(7) 0.0291 1.0000 Uani . . . . . .
O30 O 0.02123(3) 0.5167(3) 0.15681(8) 0.0303 1.0000 Uani . . . . . .
C1 C 0.10958(3) 0.2548(4) 0.21660(8) 0.0199 1.0000 Uani . . . . . .
C2 C 0.13925(3) 0.1659(4) 0.23678(8) 0.0203 1.0000 Uani . . . . . .
C3 C 0.14986(4) -0.0557(4) 0.19370(9) 0.0229 1.0000 Uani . . . . . .
C4 C 0.13289(4) -0.1668(4) 0.13011(9) 0.0251 1.0000 Uani . . . . . .
C5 C 0.10460(4) -0.0636(4) 0.10777(9) 0.0249 1.0000 Uani . . . . . .
C6 C 0.09243(3) 0.1408(4) 0.15132(9) 0.0218 1.0000 Uani . . . . . .
C7 C 0.06250(4) 0.2368(4) 0.13078(9) 0.0239 1.0000 Uani . . . . . .
C8 C 0.05003(3) 0.4233(4) 0.17424(9) 0.0237 1.0000 Uani . . . . . .
C9 C 0.06685(3) 0.5440(4) 0.24029(9) 0.0214 1.0000 Uani . . . . . .
C10 C 0.09674(3) 0.4601(4) 0.26144(8) 0.0197 1.0000 Uani . . . . . .
C11 C 0.11343(3) 0.5735(4) 0.32718(8) 0.0202 1.0000 Uani . . . . . .
C12 C 0.09964(4) 0.7812(4) 0.36729(9) 0.0263 1.0000 Uani . . . . . .
C13 C 0.07048(4) 0.8631(4) 0.34582(10) 0.0279 1.0000 Uani . . . . . .
C14 C 0.05386(4) 0.7440(4) 0.28360(9) 0.0245 1.0000 Uani . . . . . .
C15 C 0.15739(3) 0.3000(4) 0.30162(8) 0.0200 1.0000 Uani . . . . . .
C16 C 0.14425(3) 0.4856(4) 0.34873(8) 0.0198 1.0000 Uani . . . . . .
C17 C 0.16208(3) 0.5841(4) 0.41571(8) 0.0216 1.0000 Uani . . . . . .
C18 C 0.19212(4) 0.5262(4) 0.43269(9) 0.0243 1.0000 Uani . . . . . .
C19 C 0.20569(4) 0.3715(4) 0.38187(9) 0.0242 1.0000 Uani . . . . . .
C20 C 0.18852(3) 0.2578(4) 0.31866(8) 0.0213 1.0000 Uani . . . . . .
C21 C 0.23629(4) 0.3182(5) 0.38706(11) 0.0296 1.0000 Uani . . . . . .
C22 C 0.24223(4) 0.1708(5) 0.32850(11) 0.0320 1.0000 Uani . . . . . .
C23 C 0.20569(4) 0.6338(5) 0.50251(10) 0.0307 1.0000 Uani . . . . . .
C24 C 0.18656(4) 0.7661(5) 0.53869(10) 0.0335 1.0000 Uani . . . . . .
C25 C 0.04165(5) 0.3474(5) 0.01022(11) 0.0403 1.0000 Uani . . . . . .
C26 C 0.00009(4) 0.2757(5) 0.14632(14) 0.0389 1.0000 Uani . . . . . .
H31 H 0.1691 -0.1331 0.2086 0.0305 1.0000 Uiso R . . . . .
H41 H 0.1409 -0.3132 0.1015 0.0320 1.0000 Uiso R . . . . .
H51 H 0.0934 -0.1317 0.0632 0.0318 1.0000 Uiso R . . . . .
H121 H 0.1106 0.8683 0.4102 0.0341 1.0000 Uiso R . . . . .
H131 H 0.0619 1.0031 0.3746 0.0352 1.0000 Uiso R . . . . .
H141 H 0.0338 0.7964 0.2701 0.0318 1.0000 Uiso R . . . . .
H211 H 0.2507 0.3806 0.4271 0.0378 1.0000 Uiso R . . . . .
H221 H 0.2614 0.1172 0.3226 0.0398 1.0000 Uiso R . . . . .
H231 H 0.2260 0.6144 0.5214 0.0398 1.0000 Uiso R . . . . .
H241 H 0.1918 0.8476 0.5861 0.0423 1.0000 Uiso R . . . . .
H251 H 0.0307 0.2561 -0.0323 0.0535 1.0000 Uiso R . . . . .
H252 H 0.0598 0.4195 0.0010 0.0535 1.0000 Uiso R . . . . .
H253 H 0.0311 0.5176 0.0245 0.0535 1.0000 Uiso R . . . . .
H261 H -0.0189 0.3639 0.1347 0.0501 1.0000 Uiso R . . . . .
H262 H 0.0018 0.1564 0.1892 0.0501 1.0000 Uiso R . . . . .
H263 H 0.0033 0.1450 0.1080 0.0501 1.0000 Uiso R . . . . .

loop_
_atom_site_aniso_label
_atom_site_aniso_U_11
_atom_site_aniso_U_22
_atom_site_aniso_U_33
_atom_site_aniso_U_23
_atom_site_aniso_U_13
_atom_site_aniso_U_12
S1 0.02188(18) 0.0339(2) 0.0305(2) -0.00032(18) 0.00940(15) 0.00194(17)
S2 0.0301(2) 0.0346(3) 0.02032(18) -0.00225(17) 0.00375(14) 0.00275(18)
O29 0.0313(6) 0.0231(6) 0.0288(6) -0.0024(5) -0.0049(5) -0.0042(5)
O30 0.0195(5) 0.0225(6) 0.0458(8) -0.0022(6) -0.0018(5) -0.0005(5)
C1 0.0211(7) 0.0185(7) 0.0207(6) 0.0030(6) 0.0053(5) -0.0020(6)
C2 0.0214(7) 0.0193(7) 0.0212(7) 0.0028(6) 0.0069(6) -0.0017(6)
C3 0.0234(7) 0.0209(8) 0.0264(8) 0.0009(6) 0.0095(6) -0.0001(6)
C4 0.0316(8) 0.0211(8) 0.0253(8) -0.0013(6) 0.0121(6) -0.0019(6)
C5 0.0301(8) 0.0224(8) 0.0224(7) -0.0004(6) 0.0053(6) -0.0036(7)
C6 0.0241(7) 0.0184(8) 0.0233(7) 0.0029(6) 0.0055(6) -0.0029(6)
C7 0.0243(7) 0.0198(8) 0.0257(8) 0.0013(6) 0.0002(6) -0.0034(6)
C8 0.0188(7) 0.0221(8) 0.0289(8) 0.0029(6) 0.0015(6) -0.0010(6)
C9 0.0205(7) 0.0186(7) 0.0251(7) 0.0036(6) 0.0046(6) -0.0006(6)
C10 0.0200(6) 0.0182(7) 0.0215(7) 0.0031(6) 0.0055(5) -0.0004(6)
C11 0.0210(6) 0.0195(7) 0.0206(7) 0.0027(6) 0.0057(5) 0.0008(6)
C12 0.0261(8) 0.0301(9) 0.0226(7) -0.0014(7) 0.0045(6) 0.0049(7)
C13 0.0277(8) 0.0289(9) 0.0285(8) 0.0007(7) 0.0088(6) 0.0063(7)
C14 0.0223(7) 0.0225(8) 0.0295(8) 0.0038(7) 0.0066(6) 0.0021(6)
C15 0.0209(7) 0.0185(7) 0.0213(7) 0.0042(6) 0.0057(5) -0.0003(6)
C16 0.0221(7) 0.0189(7) 0.0190(7) 0.0031(6) 0.0051(5) -0.0001(6)
C17 0.0242(7) 0.0214(8) 0.0191(7) 0.0016(6) 0.0039(6) 0.0008(6)
C18 0.0249(7) 0.0225(8) 0.0247(7) 0.0035(6) 0.0028(6) -0.0007(6)
C19 0.0208(7) 0.0240(8) 0.0272(8) 0.0038(6) 0.0025(6) 0.0009(6)
C20 0.0220(7) 0.0204(8) 0.0224(7) 0.0024(6) 0.0060(5) 0.0018(6)
C21 0.0210(7) 0.0299(9) 0.0362(9) 0.0012(8) 0.0011(7) 0.0010(7)
C22 0.0199(7) 0.0371(11) 0.0391(10) 0.0010(8) 0.0064(7) 0.0020(7)
C23 0.0287(8) 0.0314(10) 0.0283(9) -0.0006(7) -0.0040(7) 0.0005(7)
C24 0.0325(9) 0.0391(11) 0.0251(8) -0.0030(8) -0.0045(7) 0.0018(8)
C25 0.0564(13) 0.0323(11) 0.0271(9) -0.0016(8) -0.0053(9) -0.0037(9)
C26 0.0222(8) 0.0265(10) 0.0651(14) 0.0046(9) 0.0013(8) -0.0023(7)

loop_
_atom_type_symbol
_atom_type_scat_dispersion_real
_atom_type_scat_dispersion_imag
_atom_type_scat_Cromer_Mann_a1
_atom_type_scat_Cromer_Mann_b1
_atom_type_scat_Cromer_Mann_a2
_atom_type_scat_Cromer_Mann_b2
_atom_type_scat_Cromer_Mann_a3
_atom_type_scat_Cromer_Mann_b3
_atom_type_scat_Cromer_Mann_a4
_atom_type_scat_Cromer_Mann_b4
_atom_type_scat_Cromer_Mann_c
_atom_type_scat_source
C 0.0033 0.0016 2.3100 20.8439 1.0200 10.2075 1.5886 0.5687 0.8650 51.6512 0.2156 'International Tables Vol C 4.2.6.8 and 6.1.1.4'
H 0.0000 0.0000 0.4930 10.5109 0.3229 26.1257 0.1402 3.1424 0.0408 57.7998 0.0030 'International Tables Vol C 4.2.6.8 and 6.1.1.4'
S 0.1246 0.1234 6.9053 1.4679 5.2034 22.2151 1.4379 0.2536 1.5863 56.1720 0.8669 'International Tables Vol C 4.2.6.8 and 6.1.1.4'
O 0.0106 0.0060 3.0485 13.2771 2.2868 5.7011 1.5463 0.3239 0.8670 32.9089 0.2508 'International Tables Vol C 4.2.6.8 and 6.1.1.4'

loop_
_geom_angle_atom_site_label_1
_geom_angle_site_symmetry_1
_geom_angle_atom_site_label_2
_geom_angle_site_symmetry_2
_geom_angle_atom_site_label_3
_geom_angle_site_symmetry_3
_geom_angle
_geom_angle_publ_flag
C20 . S1 . C22 . 92.42(9) yes
C17 . S2 . C24 . 92.73(9) yes
C7 . O29 . C25 . 113.15(14) yes
C8 . O30 . C26 . 116.24(14) yes
C2 . C1 . C6 . 120.01(15) yes
C2 . C1 . C10 . 120.33(14) yes
C6 . C1 . C10 . 119.67(14) yes
C1 . C2 . C3 . 117.50(15) yes
C1 . C2 . C15 . 119.86(15) yes
C3 . C2 . C15 . 122.63(15) yes
C2 . C3 . C4 . 121.86(15) yes
C2 . C3 . H31 . 119.0 no
C4 . C3 . H31 . 119.2 no
C3 . C4 . C5 . 120.53(16) yes
C3 . C4 . H41 . 119.9 no
C5 . C4 . H41 . 119.6 no
C4 . C5 . C6 . 119.64(16) yes
C4 . C5 . H51 . 120.5 no
C6 . C5 . H51 . 119.9 no
C1 . C6 . C5 . 120.15(15) yes
C1 . C6 . C7 . 119.52(15) yes
C5 . C6 . C7 . 120.33(15) yes
C6 . C7 . O29 . 117.64(15) yes
C6 . C7 . C8 . 120.91(15) yes
O29 . C7 . C8 . 121.39(15) yes
O30 . C8 . C7 . 122.57(15) yes
O30 . C8 . C9 . 116.63(15) yes
C7 . C8 . C9 . 120.77(14) yes
C8 . C9 . C10 . 119.78(15) yes
C8 . C9 . C14 . 120.10(14) yes
C10 . C9 . C14 . 120.12(15) yes
C1 . C10 . C9 . 119.27(14) yes
C1 . C10 . C11 . 120.45(14) yes
C9 . C10 . C11 . 120.27(14) yes
C10 . C11 . C12 . 117.26(14) yes
C10 . C11 . C16 . 119.99(14) yes
C12 . C11 . C16 . 122.66(14) yes
C11 . C12 . C13 . 121.85(16) yes
C11 . C12 . H121 . 118.9 no
C13 . C12 . H121 . 119.3 no
C12 . C13 . C14 . 121.10(16) yes
C12 . C13 . H131 . 119.4 no
C14 . C13 . H131 . 119.5 no
C9 . C14 . C13 . 119.30(15) yes
C9 . C14 . H141 . 120.2 no
C13 . C14 . H141 . 120.5 no
C2 . C15 . C16 . 119.63(14) yes
C2 . C15 . C20 . 122.34(14) yes
C16 . C15 . C20 . 118.01(14) yes
C11 . C16 . C15 . 119.25(14) yes
C11 . C16 . C17 . 122.72(14) yes
C15 . C16 . C17 . 118.03(14) yes
C16 . C17 . S2 . 128.98(12) yes
C16 . C17 . C18 . 122.38(15) yes
S2 . C17 . C18 . 108.59(12) yes
C17 . C18 . C19 . 119.16(15) yes
C17 . C18 . C23 . 113.78(16) yes
C19 . C18 . C23 . 127.06(16) yes
C18 . C19 . C20 . 119.16(15) yes
C18 . C19 . C21 . 126.85(16) yes
C20 . C19 . C21 . 113.99(16) yes
C15 . C20 . S1 . 128.49(12) yes
C15 . C20 . C19 . 122.65(15) yes
S1 . C20 . C19 . 108.74(12) yes
C19 . C21 . C22 . 112.17(16) yes
C19 . C21 . H211 . 123.7 no
C22 . C21 . H211 . 124.1 no
S1 . C22 . C21 . 112.68(14) yes
S1 . C22 . H221 . 123.6 no
C21 . C22 . H221 . 123.7 no
C18 . C23 . C24 . 112.61(16) yes
C18 . C23 . H231 . 123.7 no
C24 . C23 . H231 . 123.7 no
S2 . C24 . C23 . 112.29(14) yes
S2 . C24 . H241 . 123.7 no
C23 . C24 . H241 . 124.0 no
O29 . C25 . H251 . 109.6 no
O29 . C25 . H252 . 109.6 no
H251 . C25 . H252 . 109.5 no
O29 . C25 . H253 . 109.2 no
H251 . C25 . H253 . 109.5 no
H252 . C25 . H253 . 109.5 no
O30 . C26 . H261 . 109.6 no
O30 . C26 . H262 . 109.4 no
H261 . C26 . H262 . 109.5 no
O30 . C26 . H263 . 109.4 no
H261 . C26 . H263 . 109.5 no
H262 . C26 . H263 . 109.5 no

loop_
_geom_bond_atom_site_label_1
_geom_bond_site_symmetry_1
_geom_bond_atom_site_label_2
_geom_bond_site_symmetry_2
_geom_bond_distance
_geom_bond_publ_flag
S1 . C20 . 1.7532(16) yes
S1 . C22 . 1.7217(19) yes
S2 . C17 . 1.7499(17) yes
S2 . C24 . 1.7207(19) yes
O29 . C7 . 1.386(2) yes
O29 . C25 . 1.429(2) yes
O30 . C8 . 1.3819(19) yes
O30 . C26 . 1.418(2) yes
C1 . C2 . 1.418(2) yes
C1 . C6 . 1.424(2) yes
C1 . C10 . 1.432(2) yes
C2 . C3 . 1.403(2) yes
C2 . C15 . 1.468(2) yes
C3 . C4 . 1.392(2) yes
C3 . H31 . 0.950 no
C4 . C5 . 1.382(2) yes
C4 . H41 . 0.950 no
C5 . C6 . 1.396(2) yes
C5 . H51 . 0.950 no
C6 . C7 . 1.438(2) yes
C7 . C8 . 1.356(2) yes
C8 . C9 . 1.439(2) yes
C9 . C10 . 1.423(2) yes
C9 . C14 . 1.402(2) yes
C10 . C11 . 1.421(2) yes
C11 . C12 . 1.404(2) yes
C11 . C16 . 1.469(2) yes
C12 . C13 . 1.390(2) yes
C12 . H121 . 0.950 no
C13 . C14 . 1.378(3) yes
C13 . H131 . 0.950 no
C14 . H141 . 0.950 no
C15 . C16 . 1.419(2) yes
C15 . C20 . 1.440(2) yes
C16 . C17 . 1.440(2) yes
C17 . C18 . 1.401(2) yes
C18 . C19 . 1.414(2) yes
C18 . C23 . 1.428(2) yes
C19 . C20 . 1.394(2) yes
C19 . C21 . 1.433(2) yes
C21 . C22 . 1.349(3) yes
C21 . H211 . 0.950 no
C22 . H221 . 0.950 no
C23 . C24 . 1.350(3) yes
C23 . H231 . 0.950 no
C24 . H241 . 0.950 no
C25 . H251 . 0.950 no
C25 . H252 . 0.950 no
C25 . H253 . 0.950 no
C26 . H261 . 0.950 no
C26 . H262 . 0.950 no
C26 . H263 . 0.950 no

loop_
_cod_related_entry_id
_cod_related_entry_database
_cod_related_entry_code
1 ChemSpider 30653298
